data_7042103
loop_
_publ_author_name
'Tamasi, Gabriella'
'Merlino, Antonello'
'Scaletti, Federica'
'Heffeter, Petra'
'Legin, Anton A.'
'Jakupec, Michael A.'
'Berger, Walter'
'Messori, Luigi'
'Keppler, Bernhard K.'
'Cini, Renzo'

_publ_section_title
;
 {Ru(CO)x}-Core complexes with benzimidazole ligands: synthesis, X-ray
 structure and evaluation of anticancer activity in vivo.
;
_journal_issue 9
_journal_name_full 'Dalton transactions (Cambridge, England : 2003)'
_journal_page_first 3025
_journal_page_last 3040
_journal_paper_doi 10.1039/c6dt04295c
_journal_volume 46
_journal_year 2017
_chemical_formula_moiety 'C18 H16 Cl2 N4 O2 Ru'
_chemical_formula_sum 'C18 H16 Cl2 N4 O2 Ru'
_chemical_formula_weight 492.32
_chemical_name_common cis,trans-[RuII(CO)2Cl2(MBI)2]
_chemical_name_systematic
;
 ?
;
_space_group_IT_number 14
_symmetry_cell_setting monoclinic
_symmetry_space_group_name_Hall '-P 2ybc'
_symmetry_space_group_name_H-M 'P 1 21/c 1'
_atom_sites_solution_hydrogens geom
_atom_sites_solution_primary direct
_atom_sites_solution_secondary difmap
_audit_creation_method SHELXL-97
_audit_update_record
;
2016-11-11 deposited with the CCDC.
2017-02-06 downloaded from the CCDC.
;
_cell_angle_alpha 90.00
_cell_angle_beta 105.766(5)
_cell_angle_gamma 90.00
_cell_formula_units_Z 4
_cell_length_a 12.818(5)
_cell_length_b 11.653(5)
_cell_length_c 13.918(5)
_cell_measurement_reflns_used 8991
_cell_measurement_temperature 293(2)
_cell_measurement_theta_max 29.13
_cell_measurement_theta_min 2.32
_cell_volume 2000.7(14)
_computing_cell_refinement
;
CrysAlisPro, Oxford Diffraction Ltd.,
Version 1.171.33.66 (release 28-04-2010 CrysAlis171 .NET)
(compiled Apr 28 2010,14:27:37)
;
_computing_data_collection
;
CrysAlisPro, Oxford Diffraction Ltd.,
Version 1.171.33.66 (release 28-04-2010 CrysAlis171 .NET)
(compiled Apr 28 2010,14:27:37)
;
_computing_data_reduction
;
CrysAlisPro, Oxford Diffraction Ltd.,
Version 1.171.33.66 (release 28-04-2010 CrysAlis171 .NET)
(compiled Apr 28 2010,14:27:37)
;
_computing_molecular_graphics 'ORTEP-32 (Farrugia, 1998)'
_computing_publication_material 'CIFTAB (Sheldrick, 2008)'
_computing_structure_refinement 'SHELXL-97 (Sheldrick, 2008)'
_computing_structure_solution 'SHELXS-97 (Sheldrick, 2008)'
_diffrn_ambient_temperature 293(2)
_diffrn_detector_area_resol_mean 16.0827
_diffrn_measured_fraction_theta_full 0.847
_diffrn_measured_fraction_theta_max 0.847
_diffrn_measurement_device_type 'Xcalibur, Sapphire3'
_diffrn_measurement_method '\w scan'
_diffrn_radiation_monochromator graphite
_diffrn_radiation_source 'fine-focus sealed tube'
_diffrn_radiation_type MoK\a
_diffrn_radiation_wavelength 0.71073
_diffrn_reflns_av_R_equivalents 0.0556
_diffrn_reflns_av_sigmaI/netI 0.2031
_diffrn_reflns_limit_h_max 10
_diffrn_reflns_limit_h_min -17
_diffrn_reflns_limit_k_max 14
_diffrn_reflns_limit_k_min -14
_diffrn_reflns_limit_l_max 18
_diffrn_reflns_limit_l_min -17
_diffrn_reflns_number 8991
_diffrn_reflns_theta_full 29.13
_diffrn_reflns_theta_max 29.13
_diffrn_reflns_theta_min 2.32
_exptl_absorpt_coefficient_mu 1.071
_exptl_absorpt_correction_T_max 0.898
_exptl_absorpt_correction_T_min 0.773
_exptl_absorpt_correction_type multi-scan
_exptl_absorpt_process_details
;
 CrysAlisPro, Oxford Diffraction Ltd.,
Version 1.171.33.66 (release 28-04-2010 CrysAlis171 .NET)
(compiled Apr 28 2010,14:27:37)
Empirical absorption correction using spherical harmonics,
implemented in SCALE3 ABSPACK scaling algorithm. 
;
_exptl_crystal_colour pink
_exptl_crystal_density_diffrn 1.634
_exptl_crystal_density_method 'not measured'
_exptl_crystal_description parallelepiped
_exptl_crystal_F_000 984
_exptl_crystal_size_max 0.30
_exptl_crystal_size_mid 0.20
_exptl_crystal_size_min 0.10
_refine_diff_density_max 0.502
_refine_diff_density_min -0.439
_refine_diff_density_rms 0.078
_refine_ls_extinction_method none
_refine_ls_goodness_of_fit_ref 0.689
_refine_ls_hydrogen_treatment mixed
_refine_ls_matrix_type full
_refine_ls_number_parameters 223
_refine_ls_number_reflns 4565
_refine_ls_number_restraints 0
_refine_ls_restrained_S_all 0.689
_refine_ls_R_factor_all 0.1515
_refine_ls_R_factor_gt 0.0487
_refine_ls_shift/su_max 0.000
_refine_ls_shift/su_mean 0.000
_refine_ls_structure_factor_coef Fsqd
_refine_ls_weighting_details 'calc w=1/[\s^2^(Fo^2^)+(0.0355P)^2^+0.0000P] where P=(Fo^2^+2Fc^2^)/3'
_refine_ls_weighting_scheme calc
_refine_ls_wR_factor_gt 0.0833
_refine_ls_wR_factor_ref 0.0952
_reflns_number_gt 1614
_reflns_number_total 4565
_reflns_threshold_expression >2sigma(I)
_cod_data_source_file c6dt04295c2.cif
_cod_data_source_block mm43scuro2
_cod_depositor_comments
;
The following automatic conversions were performed:

'_symmetry_cell_setting' value 'Monoclinic' changed to 'monoclinic'
according to
/usr/data/users/saulius/crontab/automatic-downloads/rss-feeds/RSC/lib/dictionaries/cif_core.dic
dictionary named 'cif_core.dic' version 2.4.2 from 2011-04-26.

Automatic conversion script
Id: cif_fix_values 4268 2015-11-12 08:31:59Z antanas 

 Adding full bibliography for 7042102--7042104.cif.
;
_cod_original_sg_symbol_H-M P21/c
_cod_database_code 7042103

loop_
_symmetry_equiv_pos_as_xyz
'x, y, z'
'-x, y+1/2, -z+1/2'
'-x, -y, -z'
'x, -y-1/2, z-1/2'

loop_
_atom_site_label
_atom_site_type_symbol
_atom_site_fract_x
_atom_site_fract_y
_atom_site_fract_z
_atom_site_U_iso_or_equiv
_atom_site_adp_type
_atom_site_occupancy
_atom_site_symmetry_multiplicity
_atom_site_calc_flag
_atom_site_refinement_flags
Ru1 Ru 0.69038(4) 0.64963(3) 0.55517(4) 0.05230(17) Uani 1 1 d .
N3A N 0.6804(4) 0.8267(4) 0.5174(4) 0.0628(13) Uani 1 1 d .
C9A C 0.6586(4) 0.9206(6) 0.5660(5) 0.0639(17) Uani 1 1 d .
N1A N 0.6680(4) 0.9783(4) 0.4169(4) 0.0723(15) Uani 1 1 d .
C8A C 0.6504(4) 1.0211(5) 0.5076(4) 0.0514(15) Uani 1 1 d .
C4A C 0.6443(4) 0.9318(5) 0.6585(5) 0.0626(17) Uani 1 1 d .
H4A H 0.6517 0.8692 0.7012 0.075 Uiso 1 1 calc R
C10A C 0.6663(5) 1.0455(5) 0.3301(5) 0.100(2) Uani 1 1 d .
H10C H 0.6529 1.1245 0.3425 0.149 Uiso 1 1 calc R
H10A H 0.6099 1.0181 0.2744 0.149 Uiso 1 1 calc R
H10B H 0.7349 1.0391 0.3152 0.149 Uiso 1 1 calc R
C5A C 0.6180(5) 1.0404(6) 0.6877(5) 0.079(2) Uani 1 1 d .
H5A H 0.6045 1.0476 0.7498 0.095 Uiso 1 1 calc R
C2A C 0.6846(4) 0.8678(6) 0.4263(5) 0.0712(17) Uani 1 1 d .
H2A H 0.6980 0.8217 0.3764 0.085 Uiso 1 1 calc R
C6A C 0.6112(5) 1.1346(6) 0.6314(6) 0.086(2) Uani 1 1 d .
H6A H 0.5962 1.2054 0.6555 0.103 Uiso 1 1 calc R
Cl1 Cl 0.57017(13) 0.61698(12) 0.39239(12) 0.0780(5) Uani 1 1 d .
Cl2 Cl 0.81525(14) 0.68550(13) 0.71544(13) 0.0873(5) Uani 1 1 d .
N3B N 0.8217(4) 0.6390(4) 0.4892(4) 0.0691(14) Uani 1 1 d .
C7A C 0.6272(5) 1.1259(5) 0.5337(6) 0.081(2) Uani 1 1 d .
H7A H 0.6217 1.1889 0.4916 0.097 Uiso 1 1 calc R
C11 C 0.5732(5) 0.6575(4) 0.6106(4) 0.0588(16) Uani 1 1 d .
C12 C 0.7016(5) 0.4894(5) 0.5812(4) 0.0579(17) Uani 1 1 d .
O1 O 0.5028(4) 0.6678(3) 0.6430(3) 0.0841(14) Uani 1 1 d .
O2 O 0.7040(2) 0.3996(3) 0.5956(2) 0.0992(17) Uani 1 1 d .
C8B C 0.9611(2) 0.6669(3) 0.4267(2) 0.129(4) Uani 1 1 d R
C9B C 0.9070(2) 0.7059(3) 0.4945(2) 0.086(2) Uani 1 1 d R
C4B C 0.9454(2) 0.8014(3) 0.5534(2) 0.137(3) Uani 1 1 d R
H4B H 0.9092 0.8275 0.5987 0.165 Uiso 1 1 calc R
C5B C 1.0377(2) 0.8579(3) 0.5444(2) 0.239(7) Uani 1 1 d R
H5B H 1.0634 0.9219 0.5838 0.287 Uiso 1 1 calc R
C6B C 1.0918(2) 0.8190(3) 0.4766(2) 0.212(7) Uani 1 1 d R
H6B H 1.1536 0.8568 0.4706 0.255 Uiso 1 1 calc R
C7B C 1.0535(2) 0.7235(3) 0.4178(2) 0.197(6) Uani 1 1 d R
H7B H 1.0897 0.6974 0.3724 0.237 Uiso 1 1 calc R
C10B C 0.9400(2) 0.4927(3) 0.3077(2) 0.210(6) Uani 1 1 d R
H10E H 0.8871 0.4327 0.2878 0.315 Uiso 1 1 calc R
H10D H 1.0102 0.4594 0.3354 0.315 Uiso 1 1 calc R
H10F H 0.9412 0.5384 0.2507 0.315 Uiso 1 1 calc R
N1B N 0.9100(7) 0.5693(6) 0.3873(6) 0.128(3) Uani 1 1 d .
C2B C 0.8259(6) 0.5550(8) 0.4212(5) 0.109(3) Uani 1 1 d .
H2B H 0.7756 0.4961 0.4021 0.130 Uiso 1 1 calc R

loop_
_atom_site_aniso_label
_atom_site_aniso_U_11
_atom_site_aniso_U_22
_atom_site_aniso_U_33
_atom_site_aniso_U_23
_atom_site_aniso_U_13
_atom_site_aniso_U_12
Ru1 0.0599(3) 0.0519(3) 0.0479(3) -0.0018(3) 0.0195(2) 0.0020(3)
N3A 0.064(3) 0.075(3) 0.052(3) -0.003(3) 0.021(3) -0.002(3)
C9A 0.053(4) 0.083(5) 0.057(5) -0.014(4) 0.017(4) -0.016(3)
N1A 0.078(4) 0.069(4) 0.067(4) 0.001(3) 0.015(3) -0.007(3)
C8A 0.059(4) 0.055(4) 0.041(4) 0.001(3) 0.015(3) -0.007(3)
C4A 0.072(4) 0.065(4) 0.054(5) -0.007(3) 0.022(4) 0.002(3)
C10A 0.111(6) 0.119(5) 0.061(5) 0.050(4) 0.011(4) -0.022(5)
C5A 0.093(5) 0.075(5) 0.076(5) 0.006(4) 0.033(4) -0.002(4)
C2A 0.073(4) 0.073(5) 0.066(5) -0.005(4) 0.016(4) 0.003(4)
C6A 0.098(5) 0.071(5) 0.091(6) -0.025(5) 0.031(5) 0.002(4)
Cl1 0.0768(12) 0.0941(11) 0.0593(11) -0.0080(9) 0.0120(10) -0.0001(9)
Cl2 0.0888(13) 0.0986(11) 0.0707(13) -0.0088(9) 0.0152(10) -0.0021(10)
N3B 0.053(3) 0.106(4) 0.051(3) 0.007(3) 0.018(3) 0.009(3)
C7A 0.083(5) 0.052(4) 0.102(6) -0.005(4) 0.014(4) -0.002(3)
C11 0.082(5) 0.039(3) 0.054(4) 0.000(3) 0.016(4) 0.004(3)
C12 0.048(4) 0.083(4) 0.048(5) -0.008(4) 0.020(3) 0.000(4)
O1 0.097(4) 0.073(3) 0.101(4) 0.006(2) 0.057(3) 0.004(3)
O2 0.116(4) 0.074(3) 0.118(5) 0.000(3) 0.050(4) 0.015(3)
C8B 0.051(5) 0.215(10) 0.146(10) 0.122(8) 0.070(6) 0.044(6)
C9B 0.064(5) 0.122(6) 0.064(5) 0.032(4) 0.005(4) 0.005(5)
C4B 0.104(7) 0.149(7) 0.153(10) 0.042(6) 0.025(7) -0.015(6)
C5B 0.100(9) 0.306(15) 0.293(17) 0.159(13) 0.023(10) -0.053(9)
C6B 0.080(7) 0.349(17) 0.216(15) 0.103(13) 0.054(9) -0.033(9)
C7B 0.106(9) 0.347(16) 0.126(10) 0.078(11) 0.009(8) 0.061(10)
C10B 0.267(12) 0.312(12) 0.075(7) 0.044(7) 0.087(8) 0.231(10)
N1B 0.133(7) 0.135(6) 0.113(7) 0.064(5) 0.032(6) 0.056(5)
C2B 0.083(6) 0.202(9) 0.050(6) 0.061(5) 0.033(5) 0.048(6)

loop_
_atom_type_symbol
_atom_type_description
_atom_type_scat_dispersion_real
_atom_type_scat_dispersion_imag
_atom_type_scat_source
C C 0.0033 0.0016 'International Tables Vol C Tables 4.2.6.8 and 6.1.1.4'
H H 0.0000 0.0000 'International Tables Vol C Tables 4.2.6.8 and 6.1.1.4'
Cl Cl 0.1484 0.1585 'International Tables Vol C Tables 4.2.6.8 and 6.1.1.4'
N N 0.0061 0.0033 'International Tables Vol C Tables 4.2.6.8 and 6.1.1.4'
O O 0.0106 0.0060 'International Tables Vol C Tables 4.2.6.8 and 6.1.1.4'
Ru Ru -1.2594 0.8363 'International Tables Vol C Tables 4.2.6.8 and 6.1.1.4'

loop_
_geom_angle_atom_site_label_1
_geom_angle_atom_site_label_2
_geom_angle_atom_site_label_3
_geom_angle
C11 Ru1 C12 89.8(2)
C11 Ru1 N3A 93.1(2)
C12 Ru1 N3A 176.3(2)
C11 Ru1 N3B 178.8(2)
C12 Ru1 N3B 89.8(2)
N3A Ru1 N3B 87.20(18)
C11 Ru1 Cl1 90.89(19)
C12 Ru1 Cl1 91.16(18)
N3A Ru1 Cl1 86.58(14)
N3B Ru1 Cl1 87.91(15)
C11 Ru1 Cl2 90.90(18)
C12 Ru1 Cl2 89.83(18)
N3A Ru1 Cl2 92.34(14)
N3B Ru1 Cl2 90.30(15)
Cl1 Ru1 Cl2 177.96(6)
C9A N3A C2A 104.2(5)
C9A N3A Ru1 131.9(4)
C2A N3A Ru1 123.6(4)
C4A C9A N3A 130.7(6)
C4A C9A C8A 117.3(6)
N3A C9A C8A 112.0(6)
C2A N1A C8A 108.4(5)
C2A N1A C10A 126.0(6)
C8A N1A C10A 125.6(5)
C7A C8A C9A 126.2(6)
C7A C8A N1A 131.4(6)
C9A C8A N1A 102.4(5)
C9A C4A C5A 118.0(6)
C6A C5A C4A 123.7(6)
N1A C2A N3A 113.0(6)
C5A C6A C7A 119.6(6)
C9B N3B C2B 105.7(5)
C9B N3B Ru1 132.7(4)
C2B N3B Ru1 121.5(5)
C8A C7A C6A 115.1(6)
O1 C11 Ru1 176.6(5)
O2 C12 Ru1 177.3(5)
N1B C8B C9B 105.9(4)
N1B C8B C7B 133.9(4)
C9B C8B C7B 120.0
N3B C9B C8B 109.0(3)
N3B C9B C4B 131.0(3)
C8B C9B C4B 120.0
C5B C4B C9B 120.0
C4B C5B C6B 120.0
C5B C6B C7B 120.0
C6B C7B C8B 120.0
C2B N1B C8B 108.5(8)
C2B N1B C10B 125.2(8)
C8B N1B C10B 126.0(6)
N1B C2B N3B 110.6(9)

loop_
_geom_bond_atom_site_label_1
_geom_bond_atom_site_label_2
_geom_bond_distance
Ru1 C11 1.868(7)
Ru1 C12 1.900(6)
Ru1 N3A 2.125(4)
Ru1 N3B 2.128(5)
Ru1 Cl1 2.3990(18)
Ru1 Cl2 2.4025(19)
N3A C9A 1.355(7)
N3A C2A 1.370(6)
C9A C4A 1.355(7)
C9A C8A 1.414(7)
N1A C2A 1.307(6)
N1A C8A 1.430(7)
N1A C10A 1.435(7)
C8A C7A 1.330(7)
C4A C5A 1.398(7)
C5A C6A 1.338(7)
C6A C7A 1.433(8)
N3B C9B 1.329(5)
N3B C2B 1.372(9)
C11 O1 1.119(6)
C12 O2 1.064(5)
C8B N1B 1.352(8)
C8B C9B 1.3900
C8B C7B 1.3900
C9B C4B 1.3900
C4B C5B 1.3900
C5B C6B 1.3900
C6B C7B 1.3900
C10B N1B 1.550(9)
N1B C2B 1.300(8)
